data_7233193
loop_
_publ_author_name
'Zhihua Sun'
'Xinqiang Wang'
'Junhua Luo'
'Shuquan Zhang'
'Daqiang Yuan'
'Maochun Hong'

_publ_section_title
;
 Ferroelastic phase transition and switchable dielectric behavior
 associated with ordering of molecular motion in a perovskite-like
 architectured supramolecular cocrystal
;
_journal_name_full 'Journal of Materials Chemistry C'
_journal_page_first 2561
_journal_page_last 2567
_journal_paper_doi 10.1039/C3TC30166D
_journal_volume 1
_journal_year 2013
_chemical_formula_sum 'C18 H22 N4 O6'
_chemical_formula_weight 390.40
_space_group_IT_number 2
_space_group_name_Hall '-P 1'
_space_group_name_H-M_alt 'P -1'
_symmetry_cell_setting triclinic
_symmetry_space_group_name_H-M 'P -1'
_atom_sites_solution_hydrogens geom
_atom_sites_solution_primary direct
_atom_sites_solution_secondary difmap
_cell_angle_alpha 80.157(14)
_cell_angle_beta 84.13(2)
_cell_angle_gamma 84.13(2)
_cell_formula_units_Z 4
_cell_length_a 9.785(2)
_cell_length_b 13.7474(18)
_cell_length_c 13.7474(18)
_cell_measurement_reflns_used 5263
_cell_measurement_temperature 100(2)
_cell_measurement_theta_max 23.99
_cell_measurement_theta_min 1.51
_cell_volume 1805.7(5)
_computing_structure_refinement 'SHELXL-97 (Sheldrick, 1997)'
_computing_structure_solution 'SHELXS-97 (Sheldrick, 1990)'
_diffrn_ambient_temperature 100(2)
_diffrn_measured_fraction_theta_full 0.927
_diffrn_measured_fraction_theta_max 0.927
_diffrn_measurement_device_type 'Bruker P4'
_diffrn_measurement_method '\w scans'
_diffrn_radiation_monochromator graphite
_diffrn_radiation_source 'fine-focus sealed tube'
_diffrn_radiation_type MoK\a
_diffrn_radiation_wavelength 0.71073
_diffrn_reflns_av_R_equivalents 0.0189
_diffrn_reflns_av_sigmaI/netI 0.0740
_diffrn_reflns_limit_h_max 11
_diffrn_reflns_limit_h_min -11
_diffrn_reflns_limit_k_max 13
_diffrn_reflns_limit_k_min -15
_diffrn_reflns_limit_l_max 12
_diffrn_reflns_limit_l_min -15
_diffrn_reflns_number 7724
_diffrn_reflns_theta_full 23.99
_diffrn_reflns_theta_max 23.99
_diffrn_reflns_theta_min 1.51
_diffrn_standards_decay_% 0
_diffrn_standards_interval_count 120
_diffrn_standards_interval_time 0
_diffrn_standards_number 0
_exptl_absorpt_coefficient_mu 0.109
_exptl_absorpt_correction_T_max 0.9710
_exptl_absorpt_correction_T_min 0.9555
_exptl_absorpt_correction_type multi-scan
_exptl_crystal_colour yellow
_exptl_crystal_density_diffrn 1.436
_exptl_crystal_density_method 'not measured'
_exptl_crystal_description block
_exptl_crystal_F_000 824
_exptl_crystal_size_max 0.42
_exptl_crystal_size_mid 0.35
_exptl_crystal_size_min 0.27
_refine_diff_density_max 0.474
_refine_diff_density_min -0.451
_refine_diff_density_rms 0.085
_refine_ls_extinction_method none
_refine_ls_goodness_of_fit_ref 1.184
_refine_ls_hydrogen_treatment constr
_refine_ls_matrix_type full
_refine_ls_number_parameters 505
_refine_ls_number_reflns 5263
_refine_ls_number_restraints 0
_refine_ls_restrained_S_all 1.184
_refine_ls_R_factor_all 0.1193
_refine_ls_R_factor_gt 0.1050
_refine_ls_shift/su_max 0.000
_refine_ls_shift/su_mean 0.000
_refine_ls_structure_factor_coef Fsqd
_refine_ls_weighting_details 'calc w=1/[\s^2^(Fo^2^)+(0.0000P)^2^+12.8936P] where P=(Fo^2^+2Fc^2^)/3'
_refine_ls_weighting_scheme calc
_refine_ls_wR_factor_gt 0.2386
_refine_ls_wR_factor_ref 0.2449
_reflns_number_gt 4240
_reflns_number_total 5263
_reflns_threshold_expression >2sigma(I)
_cod_data_source_file 1000003.cif
_cod_data_source_block PCOD1000003
_cod_original_sg_symbol_H-M p-1
_cod_database_code 7233193

loop_
_symmetry_equiv_pos_as_xyz
'x, y, z'
'-x, -y, -z'

loop_
_atom_site_label
_atom_site_type_symbol
_atom_site_fract_x
_atom_site_fract_y
_atom_site_fract_z
_atom_site_U_iso_or_equiv
_atom_site_adp_type
_atom_site_occupancy
_atom_site_symmetry_multiplicity
_atom_site_calc_flag
_atom_site_refinement_flags
_atom_site_disorder_assembly
_atom_site_disorder_group
O1 O 0.3877(5) -0.0717(3) 0.9429(3) 0.0253(10) Uani 1 1 d . . .
O92 O -0.1283(5) 0.2246(3) 1.0112(3) 0.0284(11) Uani 1 1 d . . .
O137 O -0.1329(5) 0.2226(4) 0.8543(4) 0.0335(12) Uani 1 1 d . . .
N35 N -0.0809(5) 0.1957(4) 0.9332(4) 0.0232(12) Uani 1 1 d . . .
C4 C 0.2757(6) -0.0058(5) 0.9376(5) 0.0184(13) Uani 1 1 d . . .
C2 C 0.0882(6) 0.0854(5) 0.8513(5) 0.0234(14) Uani 1 1 d . . .
H2 H 0.0387 0.1017 0.7939 0.028 Uiso 1 1 calc R . .
C1 C 0.0442(6) 0.1282(4) 0.9355(5) 0.0183(13) Uani 1 1 d . . .
C6 C 0.1127(7) 0.1040(4) 1.0201(5) 0.0212(14) Uani 1 1 d . . .
H6 H 0.0795 0.1320 1.0775 0.025 Uiso 1 1 calc R . .
C5 C 0.2296(7) 0.0388(4) 1.0212(5) 0.0216(14) Uani 1 1 d . . .
H5 H 0.2791 0.0240 1.0786 0.026 Uiso 1 1 calc R . .
C3 C 0.2041(6) 0.0193(5) 0.8523(5) 0.0226(14) Uani 1 1 d . . .
H3 H 0.2356 -0.0093 0.7950 0.027 Uiso 1 1 calc R . .
O5 O 0.3937(4) 0.4110(3) 0.4531(3) 0.0235(10) Uani 1 1 d . . .
O44 O -0.1066(5) 0.7119(3) 0.5429(4) 0.0341(12) Uani 1 1 d . . .
O78 O -0.1061(5) 0.7303(4) 0.3830(4) 0.0369(13) Uani 1 1 d . . .
N73 N -0.0571(5) 0.6912(4) 0.4610(4) 0.0242(13) Uani 1 1 d . . .
C19 C 0.0618(6) 0.6182(4) 0.4579(5) 0.0207(14) Uani 1 1 d . . .
C22 C 0.2862(6) 0.4787(4) 0.4519(4) 0.0187(13) Uani 1 1 d . . .
C21 C 0.2081(6) 0.5081(5) 0.3713(5) 0.0207(14) Uani 1 1 d . . .
H21 H 0.2309 0.4779 0.3139 0.025 Uiso 1 1 calc R . .
C20 C 0.0977(6) 0.5802(5) 0.3718(5) 0.0217(14) Uani 1 1 d . . .
H20 H 0.0489 0.6025 0.3147 0.026 Uiso 1 1 calc R . .
C23 C 0.2482(7) 0.5208(4) 0.5370(5) 0.0223(14) Uani 1 1 d . . .
H23 H 0.3008 0.5020 0.5926 0.027 Uiso 1 1 calc R . .
C24 C 0.1346(7) 0.5900(4) 0.5419(5) 0.0209(14) Uani 1 1 d . . .
H24 H 0.1073 0.6172 0.6006 0.025 Uiso 1 1 calc R . .
O10 O 0.3953(4) 0.4493(3) -0.0909(3) 0.0225(10) Uani 1 1 d . . .
O62 O -0.0987(4) 0.5329(4) 0.2168(3) 0.0281(11) Uani 1 1 d . . .
O117 O -0.1108(5) 0.3756(4) 0.2174(4) 0.0321(12) Uani 1 1 d . . .
N50 N -0.0554(5) 0.4551(4) 0.1874(4) 0.0218(12) Uani 1 1 d . . .
C18 C 0.0954(6) 0.3694(5) 0.0698(4) 0.0181(13) Uani 1 1 d . . .
H18 H 0.0415 0.3143 0.0874 0.022 Uiso 1 1 calc R . .
C16 C 0.2859(6) 0.4491(4) -0.0239(4) 0.0159(13) Uani 1 1 d . . .
C14 C 0.1409(6) 0.5337(4) 0.0944(4) 0.0169(13) Uani 1 1 d . . .
H14 H 0.1178 0.5896 0.1270 0.020 Uiso 1 1 calc R . .
C13 C 0.0638(6) 0.4535(5) 0.1153(4) 0.0187(13) Uani 1 1 d . . .
C15 C 0.2533(6) 0.5311(5) 0.0246(5) 0.0191(13) Uani 1 1 d . . .
H15 H 0.3087 0.5855 0.0096 0.023 Uiso 1 1 calc R . .
C17 C 0.2049(6) 0.3675(5) -0.0002(5) 0.0203(14) Uani 1 1 d . . .
H17 H 0.2266 0.3115 -0.0328 0.024 Uiso 1 1 calc R . .
O19 O 0.6161(4) 0.0526(3) 0.5695(3) 0.0232(10) Uani 1 1 d . . .
O90 O 1.1268(5) 0.1446(4) 0.2657(4) 0.0453(14) Uani 1 1 d . . .
O95 O 1.1359(5) -0.0158(4) 0.2773(4) 0.0360(13) Uani 1 1 d . . .
N140 N 1.0820(5) 0.0658(4) 0.2978(4) 0.0254(13) Uani 1 1 d . . .
C7 C 0.9575(6) 0.0618(5) 0.3685(4) 0.0174(13) Uani 1 1 d . . .
C9 C 0.7924(6) 0.1461(5) 0.4727(4) 0.0188(13) Uani 1 1 d . . .
H9 H 0.7590 0.2043 0.4993 0.023 Uiso 1 1 calc R . .
C8 C 0.9064(6) 0.1485(5) 0.4030(4) 0.0203(14) Uani 1 1 d . . .
H8 H 0.9482 0.2085 0.3796 0.024 Uiso 1 1 calc R . .
C10 C 0.7272(6) 0.0601(5) 0.5038(4) 0.0190(13) Uani 1 1 d . . .
C12 C 0.8978(7) -0.0256(5) 0.3996(5) 0.0231(14) Uani 1 1 d . . .
H12 H 0.9361 -0.0845 0.3763 0.028 Uiso 1 1 calc R . .
C11 C 0.7813(7) -0.0265(5) 0.4655(5) 0.0235(14) Uani 1 1 d . . .
H11 H 0.7370 -0.0859 0.4853 0.028 Uiso 1 1 calc R . .
N31 N 0.5472(5) 0.1889(4) 0.6833(4) 0.0163(11) Uani 1 1 d . . .
N71 N 0.4470(5) 0.3042(4) 0.8066(4) 0.0177(11) Uani 1 1 d . . .
C28 C 0.3987(6) 0.2183(5) 0.6716(5) 0.0259(15) Uani 1 1 d . . .
H28A H 0.3481 0.1582 0.6802 0.031 Uiso 1 1 calc R . .
H28B H 0.3879 0.2549 0.6039 0.031 Uiso 1 1 calc R . .
C26 C 0.5624(7) 0.1391(5) 0.7872(5) 0.0248(15) Uani 1 1 d . . .
H26A H 0.6611 0.1188 0.7958 0.030 Uiso 1 1 calc R . .
H26B H 0.5120 0.0787 0.8009 0.030 Uiso 1 1 calc R . .
C27 C 0.3364(6) 0.2847(5) 0.7489(5) 0.0241(14) Uani 1 1 d . . .
H27A H 0.2938 0.3480 0.7145 0.029 Uiso 1 1 calc R . .
H27B H 0.2640 0.2508 0.7938 0.029 Uiso 1 1 calc R . .
C30 C 0.6200(7) 0.2796(5) 0.6674(6) 0.0303(16) Uani 1 1 d . . .
H30A H 0.6139 0.3135 0.5982 0.036 Uiso 1 1 calc R . .
H30B H 0.7187 0.2618 0.6777 0.036 Uiso 1 1 calc R . .
C29 C 0.5572(7) 0.3510(5) 0.7394(5) 0.0233(14) Uani 1 1 d . . .
H29A H 0.6298 0.3662 0.7784 0.028 Uiso 1 1 calc R . .
H29B H 0.5193 0.4139 0.7013 0.028 Uiso 1 1 calc R . .
C25 C 0.5057(7) 0.2089(5) 0.8615(5) 0.0247(15) Uani 1 1 d . . .
H25A H 0.4333 0.1777 0.9086 0.030 Uiso 1 1 calc R . .
H25B H 0.5807 0.2213 0.8997 0.030 Uiso 1 1 calc R . .
N52 N 0.4526(5) 0.3087(4) 0.3073(4) 0.0188(11) Uani 1 1 d . . .
N89 N 0.5515(5) 0.1848(4) 0.1925(4) 0.0172(11) Uani 1 1 d . . .
C35 C 0.4372(7) 0.2063(4) 0.3583(5) 0.0223(14) Uani 1 1 d . . .
H35A H 0.3386 0.1980 0.3790 0.027 Uiso 1 1 calc R . .
H35B H 0.4881 0.1932 0.4185 0.027 Uiso 1 1 calc R . .
C36 C 0.4937(7) 0.1320(4) 0.2885(5) 0.0236(14) Uani 1 1 d . . .
H36A H 0.5663 0.0851 0.3198 0.028 Uiso 1 1 calc R . .
H36B H 0.4185 0.0933 0.2771 0.028 Uiso 1 1 calc R . .
C34 C 0.6600(6) 0.2459(5) 0.2113(5) 0.0250(15) Uani 1 1 d . . .
H34A H 0.7006 0.2806 0.1475 0.030 Uiso 1 1 calc R . .
H34B H 0.7344 0.2024 0.2444 0.030 Uiso 1 1 calc R . .
C32 C 0.4374(7) 0.2528(5) 0.1473(5) 0.0269(15) Uani 1 1 d . . .
H32A H 0.3643 0.2134 0.1338 0.032 Uiso 1 1 calc R . .
H32B H 0.4732 0.2906 0.0835 0.032 Uiso 1 1 calc R . .
C33 C 0.5983(6) 0.3226(5) 0.2774(5) 0.0246(15) Uani 1 1 d . . .
H33A H 0.6498 0.3147 0.3370 0.029 Uiso 1 1 calc R . .
H33B H 0.6071 0.3904 0.2404 0.029 Uiso 1 1 calc R . .
C31 C 0.3758(7) 0.3255(5) 0.2180(5) 0.0254(15) Uani 1 1 d . . .
H31A H 0.3817 0.3946 0.1837 0.030 Uiso 1 1 calc R . .
H31B H 0.2774 0.3153 0.2373 0.030 Uiso 1 1 calc R . .
H1 H 0.4082 0.3825 0.4012 0.030 Uiso 1 1 d R . .
H7 H 0.4037 0.3932 -0.1147 0.030 Uiso 1 1 d R . .
H4 H 0.3994 -0.1015 0.8819 0.030 Uiso 1 1 d R . .
H10 H 0.5966 0.1057 0.6204 0.030 Uiso 1 1 d R . .

loop_
_atom_site_aniso_label
_atom_site_aniso_U_11
_atom_site_aniso_U_22
_atom_site_aniso_U_33
_atom_site_aniso_U_23
_atom_site_aniso_U_13
_atom_site_aniso_U_12
O1 0.028(2) 0.024(2) 0.026(3) -0.012(2) -0.010(2) 0.0057(19)
O92 0.030(3) 0.027(3) 0.029(3) -0.015(2) 0.010(2) 0.001(2)
O137 0.030(3) 0.035(3) 0.040(3) -0.017(2) -0.012(2) 0.006(2)
N35 0.016(3) 0.018(3) 0.036(3) -0.006(3) -0.005(3) -0.001(2)
C4 0.012(3) 0.024(3) 0.020(3) -0.003(3) -0.006(2) -0.001(2)
C2 0.019(3) 0.035(4) 0.018(3) -0.009(3) -0.005(3) -0.002(3)
C1 0.012(3) 0.021(3) 0.022(3) -0.002(3) 0.002(2) -0.005(2)
C6 0.034(4) 0.017(3) 0.013(3) -0.006(3) 0.002(3) -0.001(3)
C5 0.032(4) 0.015(3) 0.018(3) -0.002(3) -0.006(3) -0.002(3)
C3 0.024(3) 0.031(4) 0.013(3) -0.011(3) -0.002(3) 0.005(3)
O5 0.019(2) 0.033(3) 0.019(2) -0.009(2) -0.0035(18) 0.0037(19)
O44 0.029(3) 0.031(3) 0.045(3) -0.019(2) 0.002(2) 0.000(2)
O78 0.027(3) 0.032(3) 0.054(4) -0.012(3) -0.016(2) 0.009(2)
N73 0.021(3) 0.016(3) 0.039(4) -0.011(3) -0.007(3) -0.001(2)
C19 0.020(3) 0.011(3) 0.031(4) -0.004(3) -0.002(3) -0.001(2)
C22 0.025(3) 0.014(3) 0.017(3) 0.001(2) 0.001(3) -0.007(3)
C21 0.013(3) 0.030(4) 0.021(3) -0.012(3) 0.000(3) -0.001(3)
C20 0.019(3) 0.028(4) 0.022(3) -0.013(3) -0.006(3) -0.002(3)
C23 0.031(4) 0.015(3) 0.020(3) 0.001(3) -0.006(3) -0.002(3)
C24 0.029(3) 0.016(3) 0.017(3) -0.003(3) 0.002(3) -0.003(3)
O10 0.022(2) 0.026(2) 0.021(2) -0.0131(19) 0.0094(18) -0.0030(18)
O62 0.021(2) 0.041(3) 0.023(3) -0.014(2) 0.0027(19) 0.004(2)
O117 0.028(3) 0.043(3) 0.026(3) -0.010(2) 0.004(2) -0.006(2)
N50 0.021(3) 0.031(3) 0.013(3) -0.001(2) 0.001(2) -0.006(2)
C18 0.011(3) 0.029(3) 0.014(3) 0.001(3) -0.005(2) -0.006(2)
C16 0.014(3) 0.022(3) 0.011(3) -0.002(2) -0.002(2) 0.001(2)
C14 0.014(3) 0.020(3) 0.018(3) -0.009(3) -0.003(2) 0.001(2)
C13 0.015(3) 0.028(3) 0.013(3) -0.004(3) -0.003(2) 0.004(3)
C15 0.016(3) 0.021(3) 0.021(3) -0.004(3) -0.003(3) -0.004(2)
C17 0.018(3) 0.024(3) 0.021(3) -0.009(3) -0.005(3) 0.001(3)
O19 0.023(2) 0.028(2) 0.020(2) -0.0108(19) 0.0053(19) -0.0056(19)
O90 0.037(3) 0.059(4) 0.038(3) -0.008(3) 0.017(3) -0.016(3)
O95 0.022(2) 0.058(3) 0.033(3) -0.028(3) -0.002(2) 0.009(2)
N140 0.014(3) 0.042(4) 0.024(3) -0.018(3) -0.002(2) 0.001(3)
C7 0.013(3) 0.029(3) 0.009(3) -0.006(3) 0.001(2) 0.000(3)
C9 0.019(3) 0.024(3) 0.015(3) -0.009(3) 0.001(2) -0.002(3)
C8 0.023(3) 0.024(3) 0.016(3) -0.008(3) 0.001(3) -0.007(3)
C10 0.019(3) 0.027(3) 0.011(3) -0.004(3) -0.003(2) 0.001(3)
C12 0.028(3) 0.028(4) 0.014(3) -0.009(3) -0.008(3) 0.007(3)
C11 0.032(4) 0.018(3) 0.021(3) -0.004(3) -0.001(3) -0.006(3)
N31 0.013(2) 0.021(3) 0.014(3) -0.002(2) -0.001(2) 0.003(2)
N71 0.017(3) 0.018(3) 0.020(3) -0.006(2) 0.002(2) -0.006(2)
C28 0.021(3) 0.032(4) 0.024(4) -0.007(3) -0.005(3) 0.004(3)
C26 0.021(3) 0.025(3) 0.026(4) 0.000(3) -0.006(3) 0.004(3)
C27 0.017(3) 0.031(4) 0.025(4) -0.007(3) -0.006(3) 0.003(3)
C30 0.027(4) 0.028(4) 0.037(4) -0.011(3) 0.005(3) -0.005(3)
C29 0.023(3) 0.017(3) 0.029(4) -0.005(3) 0.002(3) -0.002(3)
C25 0.025(3) 0.025(3) 0.022(3) -0.002(3) -0.004(3) 0.007(3)
N52 0.018(3) 0.020(3) 0.017(3) -0.002(2) 0.000(2) 0.004(2)
N89 0.016(2) 0.022(3) 0.013(3) -0.003(2) -0.003(2) 0.001(2)
C35 0.023(3) 0.021(3) 0.020(3) 0.001(3) 0.005(3) 0.000(3)
C36 0.025(3) 0.016(3) 0.028(4) -0.001(3) 0.001(3) -0.001(3)
C34 0.016(3) 0.032(4) 0.029(4) -0.009(3) 0.000(3) -0.003(3)
C32 0.030(4) 0.027(4) 0.022(4) -0.006(3) -0.004(3) 0.009(3)
C33 0.020(3) 0.031(4) 0.023(4) -0.007(3) 0.001(3) 0.000(3)
C31 0.025(3) 0.026(4) 0.028(4) -0.013(3) -0.007(3) 0.006(3)

loop_
_atom_type_symbol
_atom_type_description
_atom_type_scat_dispersion_real
_atom_type_scat_dispersion_imag
_atom_type_scat_source
C C 0.0033 0.0016 'International Tables Vol C Tables 4.2.6.8 and 6.1.1.4'
N N 0.0061 0.0033 'International Tables Vol C Tables 4.2.6.8 and 6.1.1.4'
O O 0.0106 0.0060 'International Tables Vol C Tables 4.2.6.8 and 6.1.1.4'
H H 0.0000 0.0000 'International Tables Vol C Tables 4.2.6.8 and 6.1.1.4'

loop_
_geom_angle_atom_site_label_1
_geom_angle_atom_site_label_2
_geom_angle_atom_site_label_3
_geom_angle
_geom_angle_site_symmetry_1
_geom_angle_site_symmetry_3
C4 O1 H4 108.0 . .
O137 N35 O92 123.1(5) . .
O137 N35 C1 119.0(5) . .
O92 N35 C1 117.9(5) . .
O1 C4 C3 122.4(5) . .
O1 C4 C5 118.4(5) . .
C3 C4 C5 119.2(5) . .
C3 C2 C1 119.3(6) . .
C3 C2 H2 120.3 . .
C1 C2 H2 120.3 . .
C6 C1 C2 121.2(6) . .
C6 C1 N35 120.6(6) . .
C2 C1 N35 118.1(6) . .
C5 C6 C1 119.7(6) . .
C5 C6 H6 120.1 . .
C1 C6 H6 120.1 . .
C6 C5 C4 120.2(6) . .
C6 C5 H5 119.9 . .
C4 C5 H5 119.9 . .
C2 C3 C4 120.3(6) . .
C2 C3 H3 119.9 . .
C4 C3 H3 119.9 . .
C22 O5 H1 114.9 . .
O78 N73 O44 122.0(5) . .
O78 N73 C19 119.4(6) . .
O44 N73 C19 118.7(6) . .
C20 C19 C24 122.7(6) . .
C20 C19 N73 118.3(6) . .
C24 C19 N73 119.1(6) . .
O5 C22 C21 123.6(5) . .
O5 C22 C23 118.1(6) . .
C21 C22 C23 118.2(6) . .
C22 C21 C20 122.2(6) . .
C22 C21 H21 118.9 . .
C20 C21 H21 118.9 . .
C19 C20 C21 117.6(6) . .
C19 C20 H20 121.2 . .
C21 C20 H20 121.2 . .
C24 C23 C22 121.1(6) . .
C24 C23 H23 119.4 . .
C22 C23 H23 119.4 . .
C23 C24 C19 118.0(6) . .
C23 C24 H24 121.0 . .
C19 C24 H24 121.0 . .
C16 O10 H7 108.9 . .
O62 N50 O117 122.3(5) . .
O62 N50 C13 119.6(5) . .
O117 N50 C13 118.1(5) . .
C17 C18 C13 119.1(6) . .
C17 C18 H18 120.5 . .
C13 C18 H18 120.5 . .
O10 C16 C15 118.9(5) . .
O10 C16 C17 121.4(5) . .
C15 C16 C17 119.7(5) . .
C13 C14 C15 118.3(5) . .
C13 C14 H14 120.8 . .
C15 C14 H14 120.8 . .
C14 C13 C18 122.6(5) . .
C14 C13 N50 119.3(5) . .
C18 C13 N50 118.2(5) . .
C14 C15 C16 120.6(5) . .
C14 C15 H15 119.7 . .
C16 C15 H15 119.7 . .
C18 C17 C16 119.8(6) . .
C18 C17 H17 120.1 . .
C16 C17 H17 120.1 . .
C10 O19 H10 118.4 . .
O90 N140 O95 124.4(6) . .
O90 N140 C7 119.4(5) . .
O95 N140 C7 116.1(6) . .
C12 C7 C8 122.0(5) . .
C12 C7 N140 120.5(5) . .
C8 C7 N140 117.5(5) . .
C10 C9 C8 120.9(6) . .
C10 C9 H9 119.5 . .
C8 C9 H9 119.5 . .
C7 C8 C9 118.7(6) . .
C7 C8 H8 120.6 . .
C9 C8 H8 120.6 . .
O19 C10 C9 124.2(5) . .
O19 C10 C11 117.3(6) . .
C9 C10 C11 118.5(6) . .
C7 C12 C11 119.0(6) . .
C7 C12 H12 120.5 . .
C11 C12 H12 120.5 . .
C12 C11 C10 120.8(6) . .
C12 C11 H11 119.6 . .
C10 C11 H11 119.6 . .
C30 N31 C28 108.1(5) . .
C30 N31 C26 107.5(5) . .
C28 N31 C26 108.8(5) . .
C29 N71 C27 109.9(5) . .
C29 N71 C25 108.9(5) . .
C27 N71 C25 109.3(5) . .
N31 C28 C27 110.9(5) . .
N31 C28 H28A 109.5 . .
C27 C28 H28A 109.5 . .
N31 C28 H28B 109.5 . .
C27 C28 H28B 109.5 . .
H28A C28 H28B 108.1 . .
N31 C26 C25 110.9(5) . .
N31 C26 H26A 109.5 . .
C25 C26 H26A 109.5 . .
N31 C26 H26B 109.5 . .
C25 C26 H26B 109.5 . .
H26A C26 H26B 108.1 . .
N71 C27 C28 109.2(5) . .
N71 C27 H27A 109.8 . .
C28 C27 H27A 109.8 . .
N71 C27 H27B 109.8 . .
C28 C27 H27B 109.8 . .
H27A C27 H27B 108.3 . .
N31 C30 C29 111.1(5) . .
N31 C30 H30A 109.4 . .
C29 C30 H30A 109.4 . .
N31 C30 H30B 109.4 . .
C29 C30 H30B 109.4 . .
H30A C30 H30B 108.0 . .
N71 C29 C30 109.4(5) . .
N71 C29 H29A 109.8 . .
C30 C29 H29A 109.8 . .
N71 C29 H29B 109.8 . .
C30 C29 H29B 109.8 . .
H29A C29 H29B 108.2 . .
N71 C25 C26 109.4(5) . .
N71 C25 H25A 109.8 . .
C26 C25 H25A 109.8 . .
N71 C25 H25B 109.8 . .
C26 C25 H25B 109.8 . .
H25A C25 H25B 108.2 . .
C35 N52 C33 110.3(5) . .
C35 N52 C31 108.2(5) . .
C33 N52 C31 109.0(5) . .
C36 N89 C34 108.9(5) . .
C36 N89 C32 107.4(5) . .
C34 N89 C32 108.4(5) . .
N52 C35 C36 110.1(5) . .
N52 C35 H35A 109.6 . .
C36 C35 H35A 109.6 . .
N52 C35 H35B 109.6 . .
C36 C35 H35B 109.6 . .
H35A C35 H35B 108.2 . .
N89 C36 C35 110.5(5) . .
N89 C36 H36A 109.6 . .
C35 C36 H36A 109.6 . .
N89 C36 H36B 109.6 . .
C35 C36 H36B 109.6 . .
H36A C36 H36B 108.1 . .
N89 C34 C33 110.4(5) . .
N89 C34 H34A 109.6 . .
C33 C34 H34A 109.6 . .
N89 C34 H34B 109.6 . .
C33 C34 H34B 109.6 . .
H34A C34 H34B 108.1 . .
N89 C32 C31 110.4(5) . .
N89 C32 H32A 109.6 . .
C31 C32 H32A 109.6 . .
N89 C32 H32B 109.6 . .
C31 C32 H32B 109.6 . .
H32A C32 H32B 108.1 . .
N52 C33 C34 110.1(5) . .
N52 C33 H33A 109.6 . .
C34 C33 H33A 109.6 . .
N52 C33 H33B 109.6 . .
C34 C33 H33B 109.6 . .
H33A C33 H33B 108.2 . .
N52 C31 C32 109.7(5) . .
N52 C31 H31A 109.7 . .
C32 C31 H31A 109.7 . .
N52 C31 H31B 109.7 . .
C32 C31 H31B 109.7 . .
H31A C31 H31B 108.2 . .

loop_
_geom_bond_atom_site_label_1
_geom_bond_atom_site_label_2
_geom_bond_distance
_geom_bond_site_symmetry_2
O1 C4 1.348(7) .
O1 H4 0.9858 .
O92 N35 1.236(7) .
O137 N35 1.228(7) .
N35 C1 1.458(8) .
C4 C3 1.402(9) .
C4 C5 1.407(9) .
C2 C3 1.379(9) .
C2 C1 1.396(9) .
C2 H2 0.9500 .
C1 C6 1.377(9) .
C6 C5 1.378(9) .
C6 H6 0.9500 .
C5 H5 0.9500 .
C3 H3 0.9500 .
O5 C22 1.330(7) .
O5 H1 0.8638 .
O44 N73 1.246(7) .
O78 N73 1.234(7) .
N73 C19 1.459(8) .
C19 C20 1.373(9) .
C19 C24 1.396(9) .
C22 C21 1.391(9) .
C22 C23 1.392(9) .
C21 C20 1.390(9) .
C21 H21 0.9500 .
C20 H20 0.9500 .
C23 C24 1.391(9) .
C23 H23 0.9500 .
C24 H24 0.9500 .
O10 C16 1.338(7) .
O10 H7 0.8806 .
O62 N50 1.227(7) .
O117 N50 1.257(7) .
N50 C13 1.452(8) .
C18 C17 1.366(8) .
C18 C13 1.400(9) .
C18 H18 0.9500 .
C16 C15 1.399(8) .
C16 C17 1.414(9) .
C14 C13 1.373(9) .
C14 C15 1.386(8) .
C14 H14 0.9500 .
C15 H15 0.9500 .
C17 H17 0.9500 .
O19 C10 1.341(7) .
O19 H10 1.0849 .
O90 N140 1.206(8) .
O95 N140 1.255(7) .
N140 C7 1.478(8) .
C7 C12 1.373(9) .
C7 C8 1.385(9) .
C9 C10 1.384(9) .
C9 C8 1.393(8) .
C9 H9 0.9500 .
C8 H8 0.9500 .
C10 C11 1.415(9) .
C12 C11 1.381(9) .
C12 H12 0.9500 .
C11 H11 0.9500 .
N31 C30 1.472(8) .
N31 C28 1.485(8) .
N31 C26 1.491(8) .
N71 C29 1.471(8) .
N71 C27 1.477(8) .
N71 C25 1.487(8) .
C28 C27 1.555(9) .
C28 H28A 0.9900 .
C28 H28B 0.9900 .
C26 C25 1.544(9) .
C26 H26A 0.9900 .
C26 H26B 0.9900 .
C27 H27A 0.9900 .
C27 H27B 0.9900 .
C30 C29 1.551(9) .
C30 H30A 0.9900 .
C30 H30B 0.9900 .
C29 H29A 0.9900 .
C29 H29B 0.9900 .
C25 H25A 0.9900 .
C25 H25B 0.9900 .
N52 C35 1.476(8) .
N52 C33 1.466(8) .
N52 C31 1.477(8) .
N89 C36 1.481(8) .
N89 C34 1.487(8) .
N89 C32 1.496(8) .
C35 C36 1.544(9) .
C35 H35A 0.9900 .
C35 H35B 0.9900 .
C36 H36A 0.9900 .
C36 H36B 0.9900 .
C34 C33 1.545(9) .
C34 H34A 0.9900 .
C34 H34B 0.9900 .
C32 C31 1.548(8) .
C32 H32A 0.9900 .
C32 H32B 0.9900 .
C33 H33A 0.9900 .
C33 H33B 0.9900 .
C31 H31A 0.9900 .
C31 H31B 0.9900 .
